data_1556369
loop_
_publ_author_name
'McBurney, Roy T.'
'Harper, Andrew D.'
'Slawin, Alexandra M. Z.'
'Walton, John C.'

_publ_section_title
;
 An all-purpose preparation of oxime carbonates and resultant insights
 into the chemistry of alkoxycarbonyloxyl radicals
;
_journal_issue 12
_journal_name_full 'Chemical Science'
_journal_page_first 3436
_journal_paper_doi 10.1039/c2sc21298f
_journal_volume 3
_journal_year 2012
_chemical_formula_moiety 'C17 H17 N O4'
_chemical_formula_sum 'C17 H17 N O4'
_chemical_formula_weight 299.33
_space_group_IT_number 14
_space_group_name_Hall '-P 2yn'
_space_group_name_H-M_alt 'P 1 21/n 1'
_symmetry_cell_setting monoclinic
_symmetry_Int_Tables_number 14
_symmetry_space_group_name_Hall '-P 2yn'
_symmetry_space_group_name_H-M 'P 1 21/n 1'
_atom_sites_solution_hydrogens geom
_atom_sites_solution_primary direct
_atom_sites_solution_secondary difmap
_cell_angle_alpha 90.0000
_cell_angle_beta 95.099(8)
_cell_angle_gamma 90.0000
_cell_formula_units_Z 4
_cell_length_a 11.892(3)
_cell_length_b 7.5168(13)
_cell_length_c 17.092(4)
_cell_measurement_reflns_used 5752
_cell_measurement_temperature 173
_cell_measurement_theta_max 66.81
_cell_measurement_theta_min 4.75
_cell_volume 1521.8(6)
_computing_cell_refinement 'CrystalClear-SM Expert 2.0 r2'
_computing_data_collection 'CrystalClear-SM Expert 2.0 r2 (Rigaku, 2009)'
_computing_data_reduction 'CrystalClear-SM Expert 2.0 r2'
_computing_molecular_graphics 'CrystalStructure 4.0'
_computing_publication_material 'CrystalStructure 4.0 (Rigaku, 2010)'
_computing_structure_refinement 'SHELXL97 (Sheldrick, 2008)'
_computing_structure_solution 'SIR2004 (Burla, et al., 2005)'
_diffrn_ambient_temperature 173
_diffrn_detector_area_resol_mean 29.257
_diffrn_measured_fraction_theta_full 0.963
_diffrn_measured_fraction_theta_max 0.963
_diffrn_measurement_device_type 'Rigaku Saturn70'
_diffrn_measurement_method \w
_diffrn_radiation_type 'Cu K\a'
_diffrn_radiation_wavelength 1.54187
_diffrn_reflns_av_R_equivalents 0.0806
_diffrn_reflns_limit_h_max 13
_diffrn_reflns_limit_h_min -14
_diffrn_reflns_limit_k_max 9
_diffrn_reflns_limit_k_min -8
_diffrn_reflns_limit_l_max 20
_diffrn_reflns_limit_l_min -20
_diffrn_reflns_number 16358
_diffrn_reflns_theta_full 67.55
_diffrn_reflns_theta_max 67.54
_diffrn_standards_number 0
_exptl_absorpt_coefficient_mu 0.772
_exptl_absorpt_correction_T_max 0.9774
_exptl_absorpt_correction_T_min 0.9138
_exptl_absorpt_correction_type multi-scan
_exptl_absorpt_process_details 'REQAB (Rigaku, 1998)'
_exptl_crystal_colour colorless
_exptl_crystal_density_diffrn 1.306
_exptl_crystal_density_method 'not measured'
_exptl_crystal_description prism
_exptl_crystal_F_000 632.00
_exptl_crystal_size_max 0.120
_exptl_crystal_size_mid 0.050
_exptl_crystal_size_min 0.030
_refine_diff_density_max 0.320
_refine_diff_density_min -0.330
_refine_ls_extinction_method none
_refine_ls_goodness_of_fit_ref 1.465
_refine_ls_hydrogen_treatment constr
_refine_ls_number_parameters 199
_refine_ls_number_reflns 2628
_refine_ls_number_restraints 0
_refine_ls_R_factor_gt 0.1086
_refine_ls_shift/su_max 0.004
_refine_ls_structure_factor_coef Fsqd
_refine_ls_weighting_details 'w = 1/[\s^2^(Fo^2^)+(0.1051P)^2^+2.9953P] where P=(Fo^2^+2Fc^2^)/3'
_refine_ls_weighting_scheme calc
_refine_ls_wR_factor_ref 0.3165
_reflns_number_gt 2293
_reflns_number_total 2628
_reflns_threshold_expression F^2^>2.0\s(F^2^)
_cod_data_source_file c2sc21298f.txt
_cod_data_source_block 5e
_cod_original_cell_volume 1521.8(5)
_cod_database_code 1556369

loop_
_symmetry_equiv_pos_site_id
_symmetry_equiv_pos_as_xyz
1 +X,+Y,+Z
2 1/2-X,1/2+Y,1/2-Z
3 -X,-Y,-Z
4 1/2+X,1/2-Y,1/2+Z

loop_
_atom_site_label
_atom_site_type_symbol
_atom_site_fract_x
_atom_site_fract_y
_atom_site_fract_z
_atom_site_U_iso_or_equiv
_atom_site_adp_type
_atom_site_occupancy
_atom_site_symmetry_multiplicity
_atom_site_calc_flag
_atom_site_refinement_flags
O4 O 0.9085(4) 0.0668(6) 0.0504(3) 0.0486(11) Uani 1.0 4 d .
O9 O 0.8914(3) 0.1688(5) 0.4931(2) 0.0413(10) Uani 1.0 4 d .
O10 O 1.0578(4) 0.3173(6) 0.5183(3) 0.0464(11) Uani 1.0 4 d .
O11 O 0.9254(3) 0.2969(5) 0.6041(2) 0.0422(10) Uani 1.0 4 d .
N8 N 0.9193(4) 0.1543(6) 0.4135(3) 0.0389(12) Uani 1.0 4 d .
C1 C 0.8645(5) 0.0425(7) 0.2889(3) 0.0339(12) Uani 1.0 4 d .
C2 C 0.7826(5) -0.0265(7) 0.2344(4) 0.0361(13) Uani 1.0 4 d .
C3 C 0.7942(5) -0.0231(7) 0.1548(4) 0.0362(13) Uani 1.0 4 d .
C4 C 0.8896(5) 0.0510(7) 0.1273(3) 0.0382(13) Uani 1.0 4 d .
C5 C 0.9743(5) 0.1179(8) 0.1813(4) 0.0413(14) Uani 1.0 4 d .
C6 C 0.9622(5) 0.1116(7) 0.2601(4) 0.0387(13) Uani 1.0 4 d .
C7 C 0.8471(5) 0.0544(7) 0.3738(3) 0.0343(12) Uani 1.0 4 d .
C10 C 0.9693(5) 0.2681(7) 0.5367(3) 0.0345(12) Uani 1.0 4 d .
C12 C 0.9939(5) 0.4083(8) 0.6592(4) 0.0441(14) Uani 1.0 4 d .
C13 C 0.9296(5) 0.4369(7) 0.7296(3) 0.0340(12) Uani 1.0 4 d .
C14 C 0.9685(6) 0.3650(8) 0.8013(4) 0.0444(15) Uani 1.0 4 d .
C15 C 0.9090(7) 0.3908(10) 0.8664(4) 0.0597(18) Uani 1.0 4 d .
C16 C 0.8095(7) 0.4865(11) 0.8592(5) 0.066(2) Uani 1.0 4 d .
C17 C 0.7710(6) 0.5571(9) 0.7881(5) 0.0586(18) Uani 1.0 4 d .
C18 C 0.8305(5) 0.5324(8) 0.7238(4) 0.0443(14) Uani 1.0 4 d .
C19 C 0.8273(5) -0.0096(10) -0.0064(4) 0.0533(17) Uani 1.0 4 d .
C20 C 0.7503(6) -0.0338(9) 0.4070(4) 0.0488(15) Uani 1.0 4 d .
H2 H 0.7165 -0.0777 0.2524 0.0434 Uiso 1.0 4 calc R
H3 H 0.7366 -0.0716 0.1189 0.0435 Uiso 1.0 4 calc R
H5 H 1.0406 0.1679 0.1632 0.0495 Uiso 1.0 4 calc R
H6 H 1.0214 0.1549 0.2960 0.0465 Uiso 1.0 4 calc R
H12A H 1.0094 0.5238 0.6345 0.0529 Uiso 1.0 4 calc R
H12B H 1.0668 0.3492 0.6749 0.0529 Uiso 1.0 4 calc R
H14 H 1.0363 0.2976 0.8060 0.0533 Uiso 1.0 4 calc R
H15 H 0.9365 0.3428 0.9159 0.0717 Uiso 1.0 4 calc R
H16 H 0.7678 0.5032 0.9036 0.0792 Uiso 1.0 4 calc R
H17 H 0.7028 0.6236 0.7832 0.0703 Uiso 1.0 4 calc R
H18 H 0.8030 0.5818 0.6747 0.0532 Uiso 1.0 4 calc R
H19A H 0.8475 0.0190 -0.0593 0.0639 Uiso 1.0 4 calc R
H19B H 0.7524 0.0388 0.0007 0.0639 Uiso 1.0 4 calc R
H19C H 0.8263 -0.1391 0.0004 0.0639 Uiso 1.0 4 calc R
H20A H 0.7014 0.0565 0.4276 0.0585 Uiso 1.0 4 calc R
H20B H 0.7784 -0.1140 0.4495 0.0585 Uiso 1.0 4 calc R
H20C H 0.7072 -0.1022 0.3657 0.0585 Uiso 1.0 4 calc R

loop_
_atom_site_aniso_label
_atom_site_aniso_U_11
_atom_site_aniso_U_22
_atom_site_aniso_U_33
_atom_site_aniso_U_12
_atom_site_aniso_U_13
_atom_site_aniso_U_23
O4 0.043(3) 0.065(3) 0.038(3) -0.007(2) 0.0067(18) -0.0094(19)
O9 0.039(2) 0.049(3) 0.037(2) -0.0111(18) 0.0069(17) -0.0099(17)
O10 0.036(3) 0.057(3) 0.047(3) -0.0101(19) 0.0080(18) -0.0040(19)
O11 0.042(3) 0.048(3) 0.037(2) -0.0139(18) 0.0072(17) -0.0102(17)
N8 0.045(3) 0.041(3) 0.031(3) 0.001(2) 0.007(2) -0.002(2)
C1 0.033(3) 0.027(3) 0.041(3) 0.007(3) -0.001(3) -0.001(3)
C2 0.030(3) 0.033(3) 0.045(4) 0.000(3) 0.003(3) 0.002(3)
C3 0.034(3) 0.032(3) 0.041(3) 0.002(3) -0.004(3) -0.006(3)
C4 0.041(3) 0.036(3) 0.038(3) 0.005(3) 0.004(3) -0.005(3)
C5 0.034(3) 0.043(4) 0.046(4) -0.007(3) 0.005(3) -0.009(3)
C6 0.034(3) 0.037(3) 0.044(4) 0.001(3) -0.000(3) -0.008(3)
C7 0.033(3) 0.026(3) 0.042(3) -0.000(3) -0.003(3) -0.003(3)
C10 0.037(3) 0.033(3) 0.034(3) 0.002(3) 0.005(3) -0.002(3)
C12 0.045(4) 0.044(4) 0.044(4) -0.009(3) 0.006(3) -0.011(3)
C13 0.034(3) 0.030(3) 0.037(3) -0.004(3) -0.003(3) -0.003(3)
C14 0.048(4) 0.038(4) 0.047(4) 0.004(3) 0.003(3) 0.001(3)
C15 0.079(5) 0.066(5) 0.034(4) -0.009(4) 0.001(4) 0.007(3)
C16 0.075(5) 0.074(5) 0.053(5) -0.007(4) 0.027(4) -0.014(4)
C17 0.049(4) 0.047(4) 0.081(6) 0.003(3) 0.016(4) -0.017(4)
C18 0.047(4) 0.036(3) 0.047(4) 0.003(3) -0.006(3) -0.000(3)
C19 0.045(4) 0.073(5) 0.042(4) -0.001(3) 0.001(3) -0.013(3)
C20 0.050(4) 0.055(4) 0.042(4) -0.014(3) 0.004(3) -0.003(3)

loop_
_atom_type_symbol
_atom_type_description
_atom_type_scat_dispersion_real
_atom_type_scat_dispersion_imag
_atom_type_scat_source
C C 0.0181 0.0091
;
International Tables for Crystallography
(1992, Vol. C, Tables 4.2.6.8 and 6.1.1.4)
;
H H 0.0000 0.0000
;
International Tables for Crystallography
(1992, Vol. C, Table 6.1.1.4)
;
N N 0.0311 0.0180
;
International Tables for Crystallography
(1992, Vol. C, Tables 4.2.6.8 and 6.1.1.4)
;
O O 0.0492 0.0322
;
International Tables for Crystallography
(1992, Vol. C, Tables 4.2.6.8 and 6.1.1.4)
;

loop_
_geom_angle_atom_site_label_1
_geom_angle_atom_site_label_2
_geom_angle_atom_site_label_3
_geom_angle
_geom_angle_publ_flag
C4 O4 C19 117.6(5) yes
N8 O9 C10 111.0(4) yes
C10 O11 C12 114.6(5) yes
O9 N8 C7 110.2(5) yes
C2 C1 C6 117.1(5) yes
C2 C1 C7 121.9(5) yes
C6 C1 C7 120.9(5) yes
C1 C2 C3 122.0(5) yes
C2 C3 C4 119.9(5) yes
O4 C4 C3 125.1(5) yes
O4 C4 C5 115.9(5) yes
C3 C4 C5 119.0(5) yes
C4 C5 C6 120.4(6) yes
C1 C6 C5 121.5(5) yes
N8 C7 C1 114.0(5) yes
N8 C7 C20 124.2(5) yes
C1 C7 C20 121.7(5) yes
O9 C10 O10 127.2(5) yes
O9 C10 O11 105.3(5) yes
O10 C10 O11 127.4(5) yes
O11 C12 C13 107.9(5) yes
C12 C13 C14 120.2(5) yes
C12 C13 C18 120.8(5) yes
C14 C13 C18 119.0(6) yes
C13 C14 C15 120.3(6) yes
C14 C15 C16 119.8(6) yes
C15 C16 C17 119.8(7) yes
C16 C17 C18 120.3(7) yes
C13 C18 C17 120.9(6) yes
C1 C2 H2 118.999 no
C3 C2 H2 119.015 no
C2 C3 H3 120.032 no
C4 C3 H3 120.030 no
C4 C5 H5 119.817 no
C6 C5 H5 119.828 no
C1 C6 H6 119.252 no
C5 C6 H6 119.245 no
O11 C12 H12A 110.132 no
O11 C12 H12B 110.133 no
C13 C12 H12A 110.132 no
C13 C12 H12B 110.131 no
H12A C12 H12B 108.448 no
C13 C14 H14 119.856 no
C15 C14 H14 119.855 no
C14 C15 H15 120.101 no
C16 C15 H15 120.105 no
C15 C16 H16 120.104 no
C17 C16 H16 120.098 no
C16 C17 H17 119.870 no
C18 C17 H17 119.858 no
C13 C18 H18 119.553 no
C17 C18 H18 119.559 no
O4 C19 H19A 109.472 no
O4 C19 H19B 109.478 no
O4 C19 H19C 109.472 no
H19A C19 H19B 109.468 no
H19A C19 H19C 109.466 no
H19B C19 H19C 109.472 no
C7 C20 H20A 109.476 no
C7 C20 H20B 109.478 no
C7 C20 H20C 109.479 no
H20A C20 H20B 109.462 no
H20A C20 H20C 109.462 no
H20B C20 H20C 109.471 no

loop_
_geom_bond_atom_site_label_1
_geom_bond_atom_site_label_2
_geom_bond_distance
_geom_bond_publ_flag
O4 C4 1.357(7) yes
O4 C19 1.428(7) yes
O9 N8 1.432(6) yes
O9 C10 1.359(7) yes
O10 C10 1.184(7) yes
O11 C10 1.325(7) yes
O11 C12 1.454(7) yes
N8 C7 1.288(7) yes
C1 C2 1.388(7) yes
C1 C6 1.402(8) yes
C1 C7 1.485(8) yes
C2 C3 1.381(8) yes
C3 C4 1.383(8) yes
C4 C5 1.398(8) yes
C5 C6 1.367(8) yes
C7 C20 1.484(9) yes
C12 C13 1.497(8) yes
C13 C14 1.381(8) yes
C13 C18 1.376(8) yes
C14 C15 1.384(10) yes
C15 C16 1.381(11) yes
C16 C17 1.368(11) yes
C17 C18 1.371(10) yes
C2 H2 0.950 no
C3 H3 0.950 no
C5 H5 0.950 no
C6 H6 0.950 no
C12 H12A 0.990 no
C12 H12B 0.990 no
C14 H14 0.950 no
C15 H15 0.950 no
C16 H16 0.950 no
C17 H17 0.950 no
C18 H18 0.950 no
C19 H19A 0.980 no
C19 H19B 0.980 no
C19 H19C 0.980 no
C20 H20A 0.980 no
C20 H20B 0.980 no
C20 H20C 0.980 no

loop_
_geom_contact_atom_site_label_1
_geom_contact_atom_site_label_2
_geom_contact_distance
_geom_contact_publ_flag
_geom_contact_site_symmetry_2
O4 C6 3.599(7) no .
O9 C12 3.489(7) no .
O9 C20 2.620(7) no .
O10 N8 2.627(6) no .
O10 C12 2.678(8) no .
O11 N8 3.424(6) no .
O11 C14 3.403(7) no .
O11 C18 3.000(7) no .
N8 C6 2.735(7) no .
C1 C4 2.806(8) no .
C2 C5 2.751(8) no .
C2 C20 3.008(9) no .
C3 C6 2.760(8) no .
C3 C19 2.819(9) no .
C7 C10 3.424(8) no .
C13 C16 2.766(10) no .
C14 C17 2.748(9) no .
C15 C18 2.745(9) no .
O4 O4 3.063(6) no 3_755
O4 C19 3.323(8) no 3_755
O9 N8 3.589(6) no 3_756
O9 C19 3.573(8) no 2_655
O10 O10 3.110(6) no 3_766
O10 O11 3.592(6) no 3_766
O10 C7 3.481(7) no 3_756
O10 C10 3.263(7) no 3_766
O10 C19 3.575(8) no 4_555
O10 C20 3.295(8) no 3_756
O11 O10 3.592(6) no 3_766
O11 C17 3.586(8) no 2_646
N8 O9 3.589(6) no 3_756
N8 C10 3.515(7) no 3_756
C4 C20 3.560(9) no 2_655
C7 O10 3.481(7) no 3_756
C7 C10 3.520(7) no 3_756
C10 O10 3.263(7) no 3_766
C10 N8 3.515(7) no 3_756
C10 C7 3.520(7) no 3_756
C17 O11 3.586(8) no 2_656
C19 O4 3.323(8) no 3_755
C19 O9 3.573(8) no 2_645
C19 O10 3.575(8) no 4_454
C20 O10 3.295(8) no 3_756
C20 C4 3.560(9) no 2_645
O4 H3 2.6555 no .
O4 H5 2.4945 no .
O9 H20A 2.5734 no .
O9 H20B 2.5891 no .
O9 H20C 3.5838 no .
O10 H12A 2.6245 no .
O10 H12B 2.6794 no .
O11 H14 3.5831 no .
O11 H18 2.9106 no .
N8 H6 2.4376 no .
N8 H20A 2.7247 no .
N8 H20B 2.7267 no .
N8 H20C 3.2220 no .
C1 H3 3.2729 no .
C1 H5 3.2705 no .
C1 H20A 3.1948 no .
C1 H20B 3.2343 no .
C1 H20C 2.6154 no .
C2 H6 3.2409 no .
C2 H20A 3.5766 no .
C2 H20C 2.5535 no .
C3 H5 3.2554 no .
C3 H19B 2.6763 no .
C3 H19C 2.8369 no .
C4 H2 3.2452 no .
C4 H6 3.2527 no .
C4 H19A 3.1932 no .
C4 H19B 2.5928 no .
C4 H19C 2.6499 no .
C5 H3 3.2586 no .
C6 H2 3.2420 no .
C7 H2 2.6692 no .
C7 H6 2.6688 no .
C10 H12A 2.5649 no .
C10 H12B 2.6098 no .
C12 H14 2.6490 no .
C12 H18 2.6518 no .
C13 H15 3.2549 no .
C13 H17 3.2435 no .
C14 H12A 3.1679 no .
C14 H12B 2.5496 no .
C14 H16 3.2506 no .
C14 H18 3.2336 no .
C15 H17 3.2366 no .
C16 H14 3.2488 no .
C16 H18 3.2288 no .
C17 H15 3.2361 no .
C18 H12A 2.7271 no .
C18 H12B 3.3027 no .
C18 H14 3.2346 no .
C18 H16 3.2324 no .
C19 H3 2.5246 no .
C20 H2 2.6564 no .
H2 H3 2.3171 no .
H2 H20A 3.1796 no .
H2 H20B 3.3939 no .
H2 H20C 1.9576 no .
H3 H19A 3.4914 no .
H3 H19B 2.2064 no .
H3 H19C 2.4246 no .
H5 H6 2.3035 no .
H12A H14 3.3789 no .
H12A H18 2.6435 no .
H12B H14 2.3342 no .
H12B H18 3.5915 no .
H14 H15 2.3330 no .
H15 H16 2.3339 no .
H16 H17 2.3172 no .
H17 H18 2.3123 no .
O4 H15 3.1378 no 1_554
O4 H19A 2.9626 no 3_755
O4 H19C 3.3883 no 3_755
O4 H20B 3.2709 no 2_655
O4 H20C 3.2385 no 2_655
O9 H3 3.0444 no 2_655
O9 H12A 3.4559 no 3_766
O9 H16 2.9750 no 2_646
O9 H19B 3.2715 no 2_655
O9 H19C 2.9753 no 2_655
O10 H3 3.2370 no 4_555
O10 H12A 2.9190 no 3_766
O10 H19B 2.5958 no 4_555
O10 H20B 2.4980 no 3_756
O11 H16 3.1804 no 2_646
O11 H17 2.8730 no 2_646
O11 H19B 3.2113 no 2_655
O11 H19C 3.3804 no 2_655
N8 H3 2.7943 no 2_655
N8 H12A 2.7154 no 3_766
C1 H2 3.0751 no 2_655
C1 H3 3.5607 no 2_655
C1 H12B 3.1034 no 3_756
C1 H14 3.3022 no 3_756
C2 H2 3.3812 no 2_655
C2 H12A 3.5328 no 4_454
C2 H12B 3.3168 no 3_756
C2 H12B 2.9884 no 4_454
C2 H14 3.0878 no 3_756
C3 H12A 3.3730 no 4_454
C3 H12B 3.0499 no 4_454
C3 H14 2.9211 no 3_756
C3 H20A 3.4622 no 2_645
C3 H20C 3.1826 no 2_655
C4 H14 2.9605 no 3_756
C4 H19A 3.4706 no 3_755
C4 H20B 3.4038 no 2_655
C4 H20C 2.8560 no 2_655
C5 H2 3.4823 no 2_655
C5 H14 3.1336 no 3_756
C5 H17 3.5871 no 4_554
C5 H19A 3.2681 no 3_755
C5 H20C 3.0695 no 2_655
C6 H2 3.1528 no 2_655
C6 H12A 3.2811 no 3_766
C6 H14 3.2767 no 3_756
C6 H17 3.3563 no 4_554
C6 H20C 3.5407 no 2_655
C7 H2 3.5470 no 2_655
C7 H3 2.9887 no 2_655
C7 H12B 3.3313 no 3_756
C10 H12A 3.3475 no 3_766
C10 H19B 3.3471 no 2_655
C10 H19C 3.5849 no 2_655
C10 H20B 3.2046 no 3_756
C12 H2 3.2283 no 4_555
C12 H3 3.2668 no 4_555
C12 H6 3.3801 no 3_766
C12 H17 3.3808 no 2_646
C13 H2 3.5600 no 4_555
C13 H5 3.4914 no 3_766
C13 H6 3.1606 no 3_766
C13 H17 2.8313 no 2_646
C14 H2 3.5204 no 4_555
C14 H5 3.5661 no 3_766
C14 H17 3.0011 no 2_646
C14 H20A 3.4082 no 4_555
C14 H20C 3.4485 no 4_555
C15 H5 3.4164 no 3_766
C15 H17 3.4256 no 2_646
C15 H18 3.4536 no 2_646
C15 H19A 3.1819 no 1_556
C15 H20A 3.5628 no 4_555
C16 H5 3.1930 no 3_766
C16 H18 3.3526 no 2_646
C16 H20B 3.5997 no 2_656
C17 H5 3.1065 no 3_766
C17 H6 3.3827 no 4_455
C17 H17 3.5025 no 2_646
C18 H5 3.2595 no 3_766
C18 H6 2.9745 no 3_766
C18 H17 3.0994 no 2_646
C18 H19A 3.3679 no 2_655
C19 H5 3.4371 no 3_755
C19 H15 3.2832 no 1_554
C19 H18 3.2177 no 2_645
C19 H20A 3.5566 no 2_645
C19 H20B 3.4037 no 2_655
C20 H3 3.5079 no 2_655
C20 H12B 3.5845 no 3_756
C20 H14 3.4390 no 4_454
C20 H16 3.2761 no 2_646
C20 H19B 3.5802 no 2_645
C20 H19C 3.5214 no 2_655
H2 C1 3.0751 no 2_645
H2 C2 3.3812 no 2_645
H2 C5 3.4823 no 2_645
H2 C6 3.1528 no 2_645
H2 C7 3.5470 no 2_645
H2 C12 3.2283 no 4_454
H2 C13 3.5600 no 4_454
H2 C14 3.5204 no 4_454
H2 H6 3.5092 no 2_645
H2 H12A 3.0674 no 4_454
H2 H12B 3.4320 no 3_756
H2 H12B 2.7307 no 4_454
H2 H14 3.5907 no 3_756
H2 H14 3.1958 no 4_454
H3 O9 3.0444 no 2_645
H3 O10 3.2370 no 4_454
H3 N8 2.7943 no 2_645
H3 C1 3.5607 no 2_645
H3 C7 2.9887 no 2_645
H3 C12 3.2668 no 4_454
H3 C20 3.5079 no 2_645
H3 H12A 2.7624 no 4_454
H3 H12B 2.8521 no 4_454
H3 H14 3.3482 no 3_756
H3 H20A 3.0160 no 2_645
H3 H20C 3.5960 no 2_655
H5 C13 3.4914 no 3_766
H5 C14 3.5661 no 3_766
H5 C15 3.4164 no 3_766
H5 C16 3.1930 no 3_766
H5 C17 3.1065 no 3_766
H5 C18 3.2595 no 3_766
H5 C19 3.4371 no 3_755
H5 H17 3.4795 no 3_766
H5 H17 3.4672 no 4_554
H5 H19A 2.7047 no 3_755
H5 H19C 3.3400 no 3_755
H5 H20C 3.4138 no 2_655
H6 C12 3.3801 no 3_766
H6 C13 3.1606 no 3_766
H6 C17 3.3827 no 4_554
H6 C18 2.9745 no 3_766
H6 H2 3.5092 no 2_655
H6 H12A 2.7302 no 3_766
H6 H16 3.5248 no 4_554
H6 H17 3.0280 no 4_554
H6 H18 2.8886 no 3_766
H12A O9 3.4559 no 3_766
H12A O10 2.9190 no 3_766
H12A N8 2.7154 no 3_766
H12A C2 3.5328 no 4_555
H12A C3 3.3730 no 4_555
H12A C6 3.2811 no 3_766
H12A C10 3.3475 no 3_766
H12A H2 3.0674 no 4_555
H12A H3 2.7624 no 4_555
H12A H6 2.7302 no 3_766
H12B C1 3.1034 no 3_756
H12B C2 3.3168 no 3_756
H12B C2 2.9884 no 4_555
H12B C3 3.0499 no 4_555
H12B C7 3.3313 no 3_756
H12B C20 3.5845 no 3_756
H12B H2 3.4320 no 3_756
H12B H2 2.7307 no 4_555
H12B H3 2.8521 no 4_555
H12B H20B 3.4247 no 3_756
H12B H20C 3.3889 no 3_756
H14 C1 3.3022 no 3_756
H14 C2 3.0878 no 3_756
H14 C3 2.9211 no 3_756
H14 C4 2.9605 no 3_756
H14 C5 3.1336 no 3_756
H14 C6 3.2767 no 3_756
H14 C20 3.4390 no 4_555
H14 H2 3.5907 no 3_756
H14 H2 3.1958 no 4_555
H14 H3 3.3482 no 3_756
H14 H17 3.3690 no 2_646
H14 H20A 2.9415 no 4_555
H14 H20C 3.1694 no 4_555
H15 O4 3.1378 no 1_556
H15 C19 3.2832 no 1_556
H15 H19A 2.7034 no 1_556
H15 H19B 3.5619 no 1_556
H15 H19C 3.4106 no 3_756
H15 H20A 3.2277 no 4_555
H16 O9 2.9750 no 2_656
H16 O11 3.1804 no 2_656
H16 C20 3.2761 no 2_656
H16 H6 3.5248 no 4_455
H16 H18 3.5117 no 2_646
H16 H19C 3.2011 no 1_566
H16 H20A 2.9033 no 2_656
H16 H20B 2.7623 no 2_656
H17 O11 2.8730 no 2_656
H17 C5 3.5871 no 4_455
H17 C6 3.3563 no 4_455
H17 C12 3.3808 no 2_656
H17 C13 2.8313 no 2_656
H17 C14 3.0011 no 2_656
H17 C15 3.4256 no 2_656
H17 C17 3.5025 no 2_656
H17 C18 3.0994 no 2_656
H17 H5 3.4795 no 3_766
H17 H5 3.4672 no 4_455
H17 H6 3.0280 no 4_455
H17 H14 3.3690 no 2_656
H17 H18 3.5209 no 2_656
H18 C15 3.4536 no 2_656
H18 C16 3.3526 no 2_656
H18 C19 3.2177 no 2_655
H18 H6 2.8886 no 3_766
H18 H16 3.5117 no 2_656
H18 H17 3.5209 no 2_646
H18 H19A 2.5857 no 2_655
H18 H19B 3.0291 no 2_655
H19A O4 2.9626 no 3_755
H19A C4 3.4706 no 3_755
H19A C5 3.2681 no 3_755
H19A C15 3.1819 no 1_554
H19A C18 3.3679 no 2_645
H19A H5 2.7047 no 3_755
H19A H15 2.7034 no 1_554
H19A H18 2.5857 no 2_645
H19B O9 3.2715 no 2_645
H19B O10 2.5958 no 4_454
H19B O11 3.2113 no 2_645
H19B C10 3.3471 no 2_645
H19B C20 3.5802 no 2_655
H19B H15 3.5619 no 1_554
H19B H18 3.0291 no 2_645
H19B H20B 2.7789 no 2_655
H19B H20C 3.5396 no 2_655
H19C O4 3.3883 no 3_755
H19C O9 2.9753 no 2_645
H19C O11 3.3804 no 2_645
H19C C10 3.5849 no 2_645
H19C C20 3.5214 no 2_645
H19C H5 3.3400 no 3_755
H19C H15 3.4106 no 3_756
H19C H16 3.2011 no 1_544
H19C H20A 2.6330 no 2_645
H20A C3 3.4622 no 2_655
H20A C14 3.4082 no 4_454
H20A C15 3.5628 no 4_454
H20A C19 3.5566 no 2_655
H20A H3 3.0160 no 2_655
H20A H14 2.9415 no 4_454
H20A H15 3.2277 no 4_454
H20A H16 2.9033 no 2_646
H20A H19C 2.6330 no 2_655
H20B O4 3.2709 no 2_645
H20B O10 2.4980 no 3_756
H20B C4 3.4038 no 2_645
H20B C10 3.2046 no 3_756
H20B C16 3.5997 no 2_646
H20B C19 3.4037 no 2_645
H20B H12B 3.4247 no 3_756
H20B H16 2.7623 no 2_646
H20B H19B 2.7789 no 2_645
H20C O4 3.2385 no 2_645
H20C C3 3.1826 no 2_645
H20C C4 2.8560 no 2_645
H20C C5 3.0695 no 2_645
H20C C6 3.5407 no 2_645
H20C C14 3.4485 no 4_454
H20C H3 3.5960 no 2_645
H20C H5 3.4138 no 2_645
H20C H12B 3.3889 no 3_756
H20C H14 3.1694 no 4_454
H20C H19B 3.5396 no 2_645

loop_
_geom_torsion_atom_site_label_1
_geom_torsion_atom_site_label_2
_geom_torsion_atom_site_label_3
_geom_torsion_atom_site_label_4
_geom_torsion
_geom_torsion_publ_flag
C19 O4 C4 C3 -4.4(8) no
C19 O4 C4 C5 176.2(5) no
N8 O9 C10 O10 -10.5(7) no
N8 O9 C10 O11 169.8(4) no
C10 O9 N8 C7 177.6(4) no
C10 O11 C12 C13 176.6(4) no
C12 O11 C10 O9 -177.6(4) no
C12 O11 C10 O10 2.7(8) no
O9 N8 C7 C1 175.7(4) no
O9 N8 C7 C20 -0.8(7) no
C2 C1 C6 C5 2.8(8) no
C6 C1 C2 C3 -2.0(8) no
C2 C1 C7 N8 -166.1(5) no
C2 C1 C7 C20 10.5(7) no
C7 C1 C2 C3 174.0(4) no
C6 C1 C7 N8 9.9(7) no
C6 C1 C7 C20 -173.6(5) no
C7 C1 C6 C5 -173.3(4) no
C1 C2 C3 C4 -0.1(8) no
C2 C3 C4 O4 -177.8(5) no
C2 C3 C4 C5 1.5(8) no
O4 C4 C5 C6 178.7(5) no
C3 C4 C5 C6 -0.7(8) no
C4 C5 C6 C1 -1.5(8) no
O11 C12 C13 C14 112.8(5) no
O11 C12 C13 C18 -66.2(6) no
C12 C13 C14 C15 -179.8(5) no
C12 C13 C18 C17 179.3(5) no
C14 C13 C18 C17 0.3(8) no
C18 C13 C14 C15 -0.8(8) no
C13 C14 C15 C16 1.0(10) no
C14 C15 C16 C17 -0.8(11) no
C15 C16 C17 C18 0.4(11) no
C16 C17 C18 C13 -0.1(10) no
